data_7719871
loop_
_publ_author_name
'Yadav, Archana'
'Dewan, Sayari'
'Chaudhary, Kajal'
'Butcher, Ray J.'
'Singh, Ritika Gautam'
'Angamuthu, Raja'

_publ_section_title
;
 Hemiparetic koneramine NNP ligand comprising strategic hard and soft
 donors: transition metal complexes, CS<sub>2</sub> activation and
 therapeutic potential.
;
_journal_issue 47
_journal_name_full 'Dalton transactions (Cambridge, England : 2003)'
_journal_page_first 17471
_journal_page_last 17478
_journal_paper_doi 10.1039/d5dt02106e
_journal_volume 54
_journal_year 2025
_chemical_formula_moiety 'C33 H30 Cl2 N3 P Zn'
_chemical_formula_sum 'C33 H30 Cl2 N3 P Zn'
_chemical_formula_weight 635.90
_chemical_name_systematic 27octf
_space_group_crystal_system monoclinic
_space_group_IT_number 14
_space_group_name_Hall '-P 2yn'
_space_group_name_H-M_alt 'P 1 21/n 1'
_symmetry_Int_Tables_number 14
_atom_sites_solution_primary dual
_audit_creation_date 2021-10-28
_audit_creation_method
;
Olex2 1.2
(compiled 2018.05.29 svn.r3508 for OlexSys, GUI svn.r5506)
;
_audit_update_record
;
2025-07-14 deposited with the CCDC.	2025-11-10 downloaded from the CCDC.
;
_cell_angle_alpha 90
_cell_angle_beta 90.263(3)
_cell_angle_gamma 90
_cell_formula_units_Z 4
_cell_length_a 10.6154(9)
_cell_length_b 17.3832(15)
_cell_length_c 15.9872(16)
_cell_measurement_reflns_used 9928
_cell_measurement_temperature 273.15
_cell_measurement_theta_max 28.250
_cell_measurement_theta_min 2.548
_cell_volume 2950.1(5)
_computing_cell_refinement 'SAINT V8.38A (?, 2016)'
_computing_data_reduction 'SAINT V8.38A (?, 2016)'
_computing_molecular_graphics 'Olex2 (Dolomanov et al., 2009)'
_computing_publication_material 'Olex2 (Dolomanov et al., 2009)'
_computing_structure_refinement 'olex2.refine (Bourhis et al., 2015)'
_computing_structure_solution 'ShelXT (Sheldrick, 2015)'
_diffrn_ambient_temperature 273.15
_diffrn_measured_fraction_theta_full 0.9984
_diffrn_measured_fraction_theta_max 0.9984
_diffrn_measurement_device_type 'Bruker APEX-II CCD'
_diffrn_measurement_method '\f and \w scans'
_diffrn_radiation_type 'Mo K\a'
_diffrn_radiation_wavelength 0.71073
_diffrn_reflns_av_R_equivalents 0.0639
_diffrn_reflns_av_unetI/netI 0.0403
_diffrn_reflns_limit_h_max 14
_diffrn_reflns_limit_h_min -14
_diffrn_reflns_limit_k_max 23
_diffrn_reflns_limit_k_min -23
_diffrn_reflns_limit_l_max 21
_diffrn_reflns_limit_l_min -21
_diffrn_reflns_number 47036
_diffrn_reflns_theta_full 28.3124
_diffrn_reflns_theta_max 28.31
_diffrn_reflns_theta_min 2.25
_diffrn_standards_number 0
_exptl_absorpt_coefficient_mu 1.096
_exptl_absorpt_correction_T_max 0.7457
_exptl_absorpt_correction_T_min 0.7006
_exptl_absorpt_correction_type multi-scan
_exptl_absorpt_process_details
'SADABS-2016/2 (Bruker,2016/2) was used for absorption correction. wR2(int) was 0.0948 before and 0.0608 after correction. The Ratio of minimum to maximum transmission is 0.9395. The \l/2 correction factor is Not present.'
_exptl_crystal_colour 'metallic colourless'
_exptl_crystal_colour_lustre metallic
_exptl_crystal_colour_primary colourless
_exptl_crystal_density_diffrn 1.4316
_exptl_crystal_description block
_exptl_crystal_F_000 1315.1813
_exptl_crystal_size_max 0.25
_exptl_crystal_size_mid 0.21
_exptl_crystal_size_min 0.16
_refine_diff_density_max 2.3209
_refine_diff_density_min -0.9183
_refine_diff_density_rms 0.1197
_refine_ls_d_res_high 0.7493
_refine_ls_d_res_low 9.0596
_refine_ls_goodness_of_fit_ref 1.0697
_refine_ls_hydrogen_treatment constr
_refine_ls_matrix_type full
_refine_ls_number_constraints 57
_refine_ls_number_parameters 361
_refine_ls_number_reflns 7343
_refine_ls_number_restraints 0
_refine_ls_restrained_S_all 1.0697
_refine_ls_R_factor_all 0.0594
_refine_ls_R_factor_gt 0.0434
_refine_ls_shift/su_max 0.0000
_refine_ls_shift/su_mean 0.0000
_refine_ls_structure_factor_coef Fsqd
_refine_ls_weighting_details 'w=1/[\s^2^(Fo^2^)+(0.0337P)^2^+5.4038P] where P=(Fo^2^+2Fc^2^)/3'
_refine_ls_weighting_scheme calc
_refine_ls_wR_factor_gt 0.0946
_refine_ls_wR_factor_ref 0.1074
_reflns_Friedel_coverage 0.0
_reflns_limit_h_max 11
_reflns_limit_h_min -14
_reflns_limit_k_max 23
_reflns_limit_k_min 0
_reflns_limit_l_max 21
_reflns_limit_l_min -11
_reflns_number_gt 6005
_reflns_number_total 7343
_reflns_threshold_expression I>=2u(I)
_cod_data_source_file d5dt02106e2.cif
_cod_data_source_block 27octf
_cod_depositor_comments 'Adding full bibliography for 7719863--7719876.cif.'
_cod_original_sg_symbol_Hall '-P 2ybc (x-z,y,z)'
_cod_database_code 7719871
_olex2_refinement_description
;
1. Fixed Uiso
 At 1.2 times of:
  All C(H) groups, All C(H,H) groups
2.a Ternary CH refined with riding coordinates:
 C6(H6)
2.b Secondary CH2 refined with riding coordinates:
 C15(H15a,H15b), C7(H7a,H7b), C14(H14a,H14b)
2.c Aromatic/amide H refined with riding coordinates:
 C23(H23), C24(H24), C25(H25), C26(H26), C27(H27), C12(H12), C11(H11),
 C10(H10), C9(H9), C29(H29), C30(H30), C31(H31), C32(H32), C33(H33), C17(H17),
 C18(H18), C19(H19), C20(H20), C21(H21), C1(H1), C2(H2), C3(H3), C4(H4)
;
_olex2_submission_original_sample_id 27octf
_olex2_submission_special_instructions 'No special instructions were received'

loop_
_space_group_symop_id
_space_group_symop_operation_xyz
1 x,y,z
2 -x+1/2,y+1/2,-z+1/2
3 -x,-y,-z
4 x-1/2,-y-1/2,z-1/2

loop_
_atom_site_label
_atom_site_type_symbol
_atom_site_fract_x
_atom_site_fract_y
_atom_site_fract_z
_atom_site_U_iso_or_equiv
_atom_site_adp_type
_atom_site_occupancy
_atom_site_refinement_flags_posn
Zn1 Zn 0.88270(3) 0.390527(17) 0.347435(19) 0.01794(9) Uani 1.000000 .
Cl2 Cl 1.07135(6) 0.42883(4) 0.40007(4) 0.02209(14) Uani 1.000000 .
Cl1 Cl 0.89297(6) 0.36631(4) 0.20892(4) 0.02167(14) Uani 1.000000 .
P1 P 0.84619(6) 0.27447(4) 0.42761(4) 0.01721(14) Uani 1.000000 .
N1 N 0.7777(2) 0.48946(13) 0.36749(13) 0.0194(4) Uani 1.000000 .
N2 N 0.6240(2) 0.35438(13) 0.35102(14) 0.0216(5) Uani 1.000000 .
N3 N 0.4574(2) 0.43118(14) 0.30272(15) 0.0248(5) Uani 1.000000 .
C16 C 0.3935(2) 0.45107(15) 0.22957(17) 0.0215(5) Uani 1.000000 .
C22 C 0.7781(2) 0.29887(15) 0.52842(16) 0.0180(5) Uani 1.000000 .
C21 C 0.2666(3) 0.43108(16) 0.21877(18) 0.0238(6) Uani 1.000000 .
C33 C 1.0947(3) 0.23257(15) 0.40080(17) 0.0217(5) Uani 1.000000 .
C13 C 0.7479(3) 0.19720(15) 0.38419(16) 0.0211(5) Uani 1.000000 .
C25 C 0.6964(3) 0.33901(16) 0.68815(17) 0.0249(6) Uani 1.000000 .
C26 C 0.7733(3) 0.38886(16) 0.64386(17) 0.0242(6) Uani 1.000000 .
C17 C 0.4528(3) 0.49482(15) 0.16761(18) 0.0234(6) Uani 1.000000 .
C27 C 0.8137(3) 0.36933(15) 0.56402(17) 0.0210(5) Uani 1.000000 .
C24 C 0.6591(3) 0.26991(17) 0.65278(18) 0.0270(6) Uani 1.000000 .
C28 C 0.9950(2) 0.22907(15) 0.45753(16) 0.0195(5) Uani 1.000000 .
C23 C 0.6996(3) 0.24958(16) 0.57329(17) 0.0226(5) Uani 1.000000 .
C5 C 0.6551(2) 0.49541(16) 0.34627(17) 0.0220(5) Uani 1.000000 .
C20 C 0.2032(3) 0.45349(16) 0.14702(18) 0.0261(6) Uani 1.000000 .
C1 C 0.8358(3) 0.55138(16) 0.40006(18) 0.0240(6) Uani 1.000000 .
C15 C 0.5204(3) 0.35232(19) 0.41333(18) 0.0285(6) Uani 1.000000 .
C8 C 0.6461(3) 0.21172(16) 0.32962(17) 0.0220(5) Uani 1.000000 .
C6 C 0.5953(2) 0.42540(16) 0.30506(17) 0.0214(5) Uani 1.000000 .
C31 C 1.2343(3) 0.17582(16) 0.5021(2) 0.0280(6) Uani 1.000000 .
C12 C 0.7749(3) 0.12097(16) 0.40603(18) 0.0250(6) Uani 1.000000 .
C2 C 0.7758(3) 0.62161(17) 0.41132(19) 0.0296(6) Uani 1.000000 .
C32 C 1.2135(3) 0.20584(16) 0.4228(2) 0.0272(6) Uani 1.000000 .
C30 C 1.1362(3) 0.17031(16) 0.55796(18) 0.0268(6) Uani 1.000000 .
C29 C 1.0165(3) 0.19682(16) 0.53618(17) 0.0238(6) Uani 1.000000 .
C4 C 0.5901(3) 0.56376(18) 0.3561(2) 0.0329(7) Uani 1.000000 .
C9 C 0.5740(3) 0.14966(17) 0.30119(19) 0.0280(6) Uani 1.000000 .
C7 C 0.6173(3) 0.28910(16) 0.29203(17) 0.0233(6) Uani 1.000000 .
C18 C 0.3878(3) 0.51634(17) 0.09673(19) 0.0284(6) Uani 1.000000 .
C14 C 0.4035(3) 0.3786(2) 0.3647(2) 0.0325(7) Uani 1.000000 .
C19 C 0.2620(3) 0.49587(17) 0.08580(19) 0.0292(6) Uani 1.000000 .
C11 C 0.7036(3) 0.05997(17) 0.37457(19) 0.0301(6) Uani 1.000000 .
C3 C 0.6518(3) 0.62800(18) 0.3881(2) 0.0358(7) Uani 1.000000 .
C10 C 0.6025(3) 0.07458(17) 0.32251(19) 0.0304(7) Uani 1.000000 .
H23 H 0.6743(3) 0.20305(16) 0.54991(17) 0.0271(7) Uiso 1.000000 R
H24 H 0.6067(3) 0.23693(17) 0.68240(18) 0.0324(7) Uiso 1.000000 R
H25 H 0.6698(3) 0.35202(16) 0.74167(17) 0.0299(7) Uiso 1.000000 R
H26 H 0.7978(3) 0.43539(16) 0.66758(17) 0.0291(7) Uiso 1.000000 R
H27 H 0.8644(3) 0.40310(15) 0.53418(17) 0.0253(6) Uiso 1.000000 R
H12 H 0.8417(3) 0.11079(16) 0.44221(18) 0.0300(7) Uiso 1.000000 R
H11 H 0.7242(3) 0.00960(17) 0.38868(19) 0.0362(8) Uiso 1.000000 R
H10 H 0.5539(3) 0.03425(17) 0.30191(19) 0.0365(8) Uiso 1.000000 R
H9 H 0.5047(3) 0.15917(17) 0.26688(19) 0.0336(7) Uiso 1.000000 R
H29 H 0.9508(3) 0.19298(16) 0.57422(17) 0.0285(7) Uiso 1.000000 R
H30 H 1.1499(3) 0.14878(16) 0.61047(18) 0.0321(7) Uiso 1.000000 R
H31 H 1.3145(3) 0.15942(16) 0.5176(2) 0.0336(8) Uiso 1.000000 R
H32 H 1.2791(3) 0.20804(16) 0.3845(2) 0.0326(7) Uiso 1.000000 R
H33 H 1.0812(3) 0.25303(15) 0.34775(17) 0.0261(6) Uiso 1.000000 R
H17 H 0.5365(3) 0.50941(15) 0.17441(18) 0.0281(7) Uiso 1.000000 R
H18 H 0.4283(3) 0.54487(17) 0.05566(19) 0.0341(7) Uiso 1.000000 R
H19 H 0.2183(3) 0.51061(17) 0.03786(19) 0.0350(8) Uiso 1.000000 R
H20 H 0.1192(3) 0.43964(16) 0.13998(18) 0.0314(7) Uiso 1.000000 R
H21 H 0.2251(3) 0.40287(16) 0.25969(18) 0.0286(7) Uiso 1.000000 R
H1 H 0.9200(3) 0.54701(16) 0.41575(18) 0.0288(7) Uiso 1.000000 R
H2 H 0.8187(3) 0.66332(17) 0.43410(19) 0.0356(8) Uiso 1.000000 R
H3 H 0.6095(3) 0.67458(18) 0.3936(2) 0.0430(9) Uiso 1.000000 R
H4 H 0.5054(3) 0.56675(18) 0.3414(2) 0.0395(8) Uiso 1.000000 R
H15a H 0.5090(3) 0.30069(19) 0.43502(18) 0.0343(8) Uiso 1.000000 R
H15b H 0.5380(3) 0.38684(19) 0.45960(18) 0.0343(8) Uiso 1.000000 R
H6 H 0.6268(2) 0.42074(16) 0.24778(17) 0.0257(6) Uiso 1.000000 R
H7a H 0.5334(3) 0.28749(16) 0.26789(17) 0.0279(7) Uiso 1.000000 R
H7b H 0.6761(3) 0.29845(16) 0.24685(17) 0.0279(7) Uiso 1.000000 R
H14a H 0.3444(3) 0.4049(2) 0.4009(2) 0.0390(8) Uiso 1.000000 R
H14b H 0.3615(3) 0.3355(2) 0.3380(2) 0.0390(8) Uiso 1.000000 R

loop_
_atom_site_aniso_label
_atom_site_aniso_U_11
_atom_site_aniso_U_22
_atom_site_aniso_U_33
_atom_site_aniso_U_12
_atom_site_aniso_U_13
_atom_site_aniso_U_23
Zn1 0.01788(15) 0.01653(15) 0.01937(16) -0.00025(11) -0.00217(11) -0.00068(11)
Cl2 0.0179(3) 0.0218(3) 0.0266(3) -0.0012(2) -0.0035(2) -0.0034(2)
Cl1 0.0201(3) 0.0244(3) 0.0205(3) -0.0011(2) -0.0003(2) -0.0028(2)
P1 0.0182(3) 0.0176(3) 0.0158(3) -0.0022(3) -0.0009(2) 0.0003(2)
N1 0.0197(11) 0.0202(11) 0.0181(11) 0.0013(9) 0.0006(8) -0.0005(8)
N2 0.0182(11) 0.0251(12) 0.0215(11) 0.0011(9) -0.0015(9) -0.0011(9)
N3 0.0144(11) 0.0334(13) 0.0265(12) -0.0002(10) 0.0003(9) 0.0053(10)
C16 0.0182(12) 0.0202(13) 0.0261(14) 0.0022(10) -0.0019(10) -0.0034(10)
C22 0.0177(12) 0.0195(12) 0.0169(12) -0.0006(10) -0.0007(9) 0.0016(9)
C21 0.0197(13) 0.0221(13) 0.0296(15) -0.0007(11) 0.0005(11) -0.0024(11)
C33 0.0237(13) 0.0177(12) 0.0238(13) -0.0004(10) 0.0024(10) -0.0003(10)
C13 0.0243(13) 0.0212(13) 0.0178(12) -0.0036(11) 0.0008(10) -0.0005(10)
C25 0.0269(14) 0.0279(14) 0.0198(13) 0.0072(12) 0.0035(11) 0.0016(11)
C26 0.0281(14) 0.0212(13) 0.0235(14) 0.0005(11) -0.0006(11) -0.0019(11)
C17 0.0213(13) 0.0197(13) 0.0293(15) 0.0000(11) 0.0012(11) 0.0005(11)
C27 0.0215(13) 0.0186(12) 0.0230(13) -0.0028(10) 0.0002(10) 0.0015(10)
C24 0.0291(15) 0.0271(14) 0.0248(14) 0.0001(12) 0.0040(11) 0.0085(11)
C28 0.0222(13) 0.0171(12) 0.0193(12) -0.0002(10) -0.0023(10) -0.0016(10)
C23 0.0247(13) 0.0199(13) 0.0231(13) -0.0040(11) 0.0013(11) 0.0034(10)
C5 0.0192(13) 0.0262(14) 0.0207(13) 0.0037(11) 0.0007(10) -0.0013(10)
C20 0.0228(14) 0.0258(14) 0.0297(15) -0.0004(11) -0.0041(11) -0.0048(11)
C1 0.0241(14) 0.0235(14) 0.0245(14) 0.0001(11) -0.0020(11) -0.0031(11)
C15 0.0227(14) 0.0392(17) 0.0237(14) 0.0064(12) 0.0023(11) 0.0061(12)
C8 0.0229(13) 0.0238(13) 0.0192(13) -0.0054(11) 0.0008(10) -0.0012(10)
C6 0.0123(12) 0.0283(14) 0.0236(13) 0.0012(10) -0.0005(10) 0.0010(11)
C31 0.0231(14) 0.0197(13) 0.0411(17) 0.0032(11) -0.0095(12) -0.0061(12)
C12 0.0276(14) 0.0227(14) 0.0246(14) -0.0018(11) -0.0010(11) 0.0003(11)
C2 0.0365(17) 0.0214(14) 0.0310(16) 0.0030(12) -0.0064(13) -0.0078(11)
C32 0.0239(14) 0.0209(13) 0.0368(16) -0.0017(11) 0.0040(12) -0.0022(12)
C30 0.0334(16) 0.0234(14) 0.0233(14) 0.0050(12) -0.0083(12) -0.0017(11)
C29 0.0281(14) 0.0228(13) 0.0204(13) 0.0020(11) -0.0017(11) -0.0012(10)
C4 0.0252(15) 0.0327(16) 0.0408(18) 0.0090(13) -0.0062(13) -0.0059(13)
C9 0.0271(15) 0.0305(15) 0.0262(15) -0.0074(12) -0.0036(11) -0.0022(12)
C7 0.0226(13) 0.0266(14) 0.0205(13) -0.0053(11) -0.0031(10) -0.0004(11)
C18 0.0304(15) 0.0254(14) 0.0294(15) 0.0046(12) 0.0027(12) 0.0047(12)
C14 0.0207(14) 0.0460(19) 0.0309(16) 0.0037(13) 0.0031(12) 0.0150(14)
C19 0.0322(16) 0.0275(15) 0.0277(15) 0.0063(12) -0.0087(12) -0.0004(12)
C11 0.0395(17) 0.0188(14) 0.0320(16) -0.0038(12) 0.0007(13) -0.0019(11)
C3 0.0358(17) 0.0280(16) 0.0435(19) 0.0135(13) -0.0059(14) -0.0104(14)
C10 0.0338(16) 0.0251(15) 0.0322(16) -0.0117(13) 0.0016(13) -0.0057(12)

loop_
_atom_type_symbol
_atom_type_scat_dispersion_real
_atom_type_scat_dispersion_imag
_atom_type_scat_Cromer_Mann_a1
_atom_type_scat_Cromer_Mann_a2
_atom_type_scat_Cromer_Mann_a3
_atom_type_scat_Cromer_Mann_a4
_atom_type_scat_Cromer_Mann_b1
_atom_type_scat_Cromer_Mann_b2
_atom_type_scat_Cromer_Mann_b3
_atom_type_scat_Cromer_Mann_b4
_atom_type_scat_Cromer_Mann_c
_atom_type_scat_source
_atom_type_scat_dispersion_source
C 0.00347 0.00161 2.31000 1.02000 1.58860 0.86500 20.84390 10.20750 0.56870 51.65120 0.215599998832 'International Tables Volume C Table 6.1.1.4 (pp. 500-502)' 'Henke, Gullikson and Davis, At. Data and Nucl. Data Tables, 1993, 54, 2'
Cl 0.14873 0.16029 11.46040 7.19640 6.25560 1.64550 0.01040 1.16620 18.51940 47.77840 -9.55739974976 'International Tables Volume C Table 6.1.1.4 (pp. 500-502)' 'Henke, Gullikson and Davis, At. Data and Nucl. Data Tables, 1993, 54, 2'
H 0.00000 0.00000 0.49300 0.32291 0.14019 0.04081 10.51090 26.12570 3.14236 57.79970 0.0030380000826 'International Tables Volume C Table 6.1.1.4 (pp. 500-502)' 'Henke, Gullikson and Davis, At. Data and Nucl. Data Tables, 1993, 54, 2'
Zn 0.31207 1.46666 14.07430 7.03180 5.16520 2.41000 3.26550 0.23330 10.31630 58.70970 1.30410003662 'International Tables Volume C Table 6.1.1.4 (pp. 500-502)' 'Henke, Gullikson and Davis, At. Data and Nucl. Data Tables, 1993, 54, 2'
N 0.00653 0.00323 12.21260 3.13220 2.01250 1.16630 0.00570 9.89330 28.99750 0.58260 -11.5290002823 'International Tables Volume C Table 6.1.1.4 (pp. 500-502)' 'Henke, Gullikson and Davis, At. Data and Nucl. Data Tables, 1993, 54, 2'
P 0.10434 0.09671 6.43450 4.17910 1.78000 1.49080 1.90670 27.15700 0.52600 68.16450 1.11489999294 'International Tables Volume C Table 6.1.1.4 (pp. 500-502)' 'Henke, Gullikson and Davis, At. Data and Nucl. Data Tables, 1993, 54, 2'

loop_
_geom_angle_atom_site_label_1
_geom_angle_atom_site_label_2
_geom_angle_atom_site_label_3
_geom_angle
_geom_angle_site_symmetry_1
_geom_angle_site_symmetry_3
_geom_angle_publ_flag
Cl1 Zn1 Cl2 111.85(3) . . ?
P1 Zn1 Cl2 101.03(3) . . ?
P1 Zn1 Cl1 111.86(3) . . ?
N1 Zn1 Cl2 99.98(6) . . ?
N1 Zn1 Cl1 109.54(6) . . ?
N1 Zn1 P1 121.41(6) . . ?
C22 P1 Zn1 109.86(9) . . ?
C13 P1 Zn1 120.10(9) . . ?
C13 P1 C22 106.15(12) . . ?
C28 P1 Zn1 110.98(9) . . ?
C28 P1 C22 102.42(12) . . ?
C28 P1 C13 105.80(12) . . ?
C5 N1 Zn1 122.93(18) . . ?
C1 N1 Zn1 118.51(18) . . ?
C1 N1 C5 118.5(2) . . ?
C6 N2 C15 101.7(2) . . ?
C7 N2 C15 112.1(2) . . ?
C7 N2 C6 108.5(2) . . ?
C6 N3 C16 121.3(2) . . ?
C14 N3 C16 122.2(2) . . ?
C14 N3 C6 109.4(2) . . ?
C21 C16 N3 120.4(3) . . ?
C17 C16 N3 120.7(2) . . ?
C17 C16 C21 118.8(3) . . ?
C27 C22 P1 117.14(19) . . ?
C23 C22 P1 123.5(2) . . ?
C23 C22 C27 119.2(2) . . ?
C20 C21 C16 119.7(3) . . ?
H21 C21 C16 120.13(17) . . ?
H21 C21 C20 120.13(17) . . ?
C32 C33 C28 120.7(3) . . ?
H33 C33 C28 119.65(16) . . ?
H33 C33 C32 119.65(17) . . ?
C8 C13 P1 122.4(2) . . ?
C12 C13 P1 118.9(2) . . ?
C12 C13 C8 118.7(2) . . ?
C24 C25 C26 120.1(3) . . ?
H25 C25 C26 119.96(17) . . ?
H25 C25 C24 119.96(17) . . ?
C27 C26 C25 120.1(3) . . ?
H26 C26 C25 119.97(17) . . ?
H26 C26 C27 119.97(16) . . ?
C18 C17 C16 120.3(3) . . ?
H17 C17 C16 119.84(16) . . ?
H17 C17 C18 119.84(17) . . ?
C26 C27 C22 120.2(2) . . ?
H27 C27 C22 119.92(15) . . ?
H27 C27 C26 119.92(16) . . ?
C23 C24 C25 120.3(3) . . ?
H24 C24 C25 119.83(17) . . ?
H24 C24 C23 119.83(17) . . ?
C33 C28 P1 117.9(2) . . ?
C29 C28 P1 123.2(2) . . ?
C29 C28 C33 118.8(2) . . ?
C24 C23 C22 120.1(3) . . ?
H23 C23 C22 119.94(16) . . ?
H23 C23 C24 119.94(17) . . ?
C6 C5 N1 116.6(2) . . ?
C4 C5 N1 121.2(3) . . ?
C4 C5 C6 122.0(2) . . ?
C19 C20 C21 121.3(3) . . ?
H20 C20 C21 119.33(17) . . ?
H20 C20 C19 119.33(17) . . ?
C2 C1 N1 122.9(3) . . ?
H1 C1 N1 118.54(15) . . ?
H1 C1 C2 118.54(17) . . ?
C14 C15 N2 104.7(2) . . ?
H15a C15 N2 110.82(15) . . ?
H15a C15 C14 110.82(17) . . ?
H15b C15 N2 110.82(15) . . ?
H15b C15 C14 110.82(18) . . ?
H15b C15 H15a 108.9 . . ?
C9 C8 C13 118.7(3) . . ?
C7 C8 C13 124.2(2) . . ?
C7 C8 C9 116.8(2) . . ?
N3 C6 N2 106.0(2) . . ?
C5 C6 N2 111.8(2) . . ?
C5 C6 N3 111.7(2) . . ?
H6 C6 N2 109.09(14) . . ?
H6 C6 N3 109.09(14) . . ?
H6 C6 C5 109.09(15) . . ?
C30 C31 C32 120.0(3) . . ?
H31 C31 C32 119.99(18) . . ?
H31 C31 C30 119.99(17) . . ?
C11 C12 C13 121.3(3) . . ?
H12 C12 C13 119.36(16) . . ?
H12 C12 C11 119.36(17) . . ?
C3 C2 C1 118.5(3) . . ?
H2 C2 C1 120.76(17) . . ?
H2 C2 C3 120.76(18) . . ?
C31 C32 C33 119.9(3) . . ?
H32 C32 C33 120.07(17) . . ?
H32 C32 C31 120.07(18) . . ?
C29 C30 C31 120.4(3) . . ?
H30 C30 C31 119.80(17) . . ?
H30 C30 C29 119.80(17) . . ?
C30 C29 C28 120.2(3) . . ?
H29 C29 C28 119.90(16) . . ?
H29 C29 C30 119.90(17) . . ?
C3 C4 C5 119.9(3) . . ?
H4 C4 C5 120.07(17) . . ?
H4 C4 C3 120.07(18) . . ?
C10 C9 C8 122.0(3) . . ?
H9 C9 C8 119.02(17) . . ?
H9 C9 C10 119.02(17) . . ?
C8 C7 N2 115.0(2) . . ?
H7a C7 N2 108.52(14) . . ?
H7a C7 C8 108.52(14) . . ?
H7b C7 N2 108.52(14) . . ?
H7b C7 C8 108.52(15) . . ?
H7b C7 H7a 107.5 . . ?
C19 C18 C17 120.7(3) . . ?
H18 C18 C17 119.63(17) . . ?
H18 C18 C19 119.63(18) . . ?
C15 C14 N3 102.2(2) . . ?
H14a C14 N3 111.32(16) . . ?
H14a C14 C15 111.32(17) . . ?
H14b C14 N3 111.32(17) . . ?
H14b C14 C15 111.32(18) . . ?
H14b C14 H14a 109.2 . . ?
C18 C19 C20 119.0(3) . . ?
H19 C19 C20 120.49(17) . . ?
H19 C19 C18 120.49(18) . . ?
C10 C11 C12 119.8(3) . . ?
H11 C11 C12 120.10(18) . . ?
H11 C11 C10 120.10(17) . . ?
C4 C3 C2 119.0(3) . . ?
H3 C3 C2 120.52(18) . . ?
H3 C3 C4 120.52(18) . . ?
C11 C10 C9 119.5(3) . . ?
H10 C10 C9 120.26(17) . . ?
H10 C10 C11 120.26(17) . . ?

loop_
_geom_bond_atom_site_label_1
_geom_bond_atom_site_label_2
_geom_bond_distance
_geom_bond_site_symmetry_2
_geom_bond_publ_flag
Zn1 Cl2 2.2685(7) . ?
Zn1 Cl1 2.2572(7) . ?
Zn1 P1 2.4224(7) . ?
Zn1 N1 2.075(2) . ?
P1 C22 1.819(3) . ?
P1 C13 1.835(3) . ?
P1 C28 1.827(3) . ?
N1 C5 1.348(3) . ?
N1 C1 1.345(3) . ?
N2 C15 1.488(4) . ?
N2 C6 1.468(3) . ?
N2 C7 1.477(3) . ?
N3 C16 1.392(3) . ?
N3 C6 1.468(3) . ?
N3 C14 1.466(4) . ?
C16 C21 1.402(4) . ?
C16 C17 1.400(4) . ?
C22 C27 1.402(4) . ?
C22 C23 1.396(4) . ?
C21 C20 1.383(4) . ?
C21 H21 0.9300 . ?
C33 C28 1.398(4) . ?
C33 C32 1.389(4) . ?
C33 H33 0.9300 . ?
C13 C8 1.408(4) . ?
C13 C12 1.400(4) . ?
C25 C26 1.387(4) . ?
C25 C24 1.385(4) . ?
C25 H25 0.9300 . ?
C26 C27 1.391(4) . ?
C26 H26 0.9300 . ?
C17 C18 1.376(4) . ?
C17 H17 0.9300 . ?
C27 H27 0.9300 . ?
C24 C23 1.389(4) . ?
C24 H24 0.9300 . ?
C28 C29 1.395(4) . ?
C23 H23 0.9300 . ?
C5 C6 1.521(4) . ?
C5 C4 1.383(4) . ?
C20 C19 1.377(4) . ?
C20 H20 0.9300 . ?
C1 C2 1.389(4) . ?
C1 H1 0.9300 . ?
C15 C14 1.531(4) . ?
C15 H15a 0.9700 . ?
C15 H15b 0.9700 . ?
C8 C9 1.398(4) . ?
C8 C7 1.504(4) . ?
C6 H6 0.9800 . ?
C31 C32 1.388(4) . ?
C31 C30 1.378(4) . ?
C31 H31 0.9300 . ?
C12 C11 1.395(4) . ?
C12 H12 0.9300 . ?
C2 C3 1.370(4) . ?
C2 H2 0.9300 . ?
C32 H32 0.9300 . ?
C30 C29 1.395(4) . ?
C30 H30 0.9300 . ?
C29 H29 0.9300 . ?
C4 C3 1.390(4) . ?
C4 H4 0.9300 . ?
C9 C10 1.382(4) . ?
C9 H9 0.9300 . ?
C7 H7a 0.9700 . ?
C7 H7b 0.9700 . ?
C18 C19 1.392(4) . ?
C18 H18 0.9300 . ?
C14 H14a 0.9700 . ?
C14 H14b 0.9700 . ?
C19 H19 0.9300 . ?
C11 C10 1.379(4) . ?
C11 H11 0.9300 . ?
C3 H3 0.9300 . ?
C10 H10 0.9300 . ?
